data_1548263
loop_
_publ_author_name
'Baolin Wang'
'Yongxin Li'
'Rakesh Ganguly'
'Hajime Hirao'
'Rei Kinjo'

_publ_section_title
;
 Ambiphilic boron in 1,4,2,5-diazadiborinine
;
_journal_name_full 'Nature Communications'
_journal_page_first 11871
_journal_paper_doi 10.1038/ncomms11871
_journal_volume 7
_journal_year 2016
_chemical_formula_sum 'C28 H28 B2 N4'
_chemical_formula_weight 442.16
_space_group_crystal_system monoclinic
_space_group_IT_number 14
_space_group_name_Hall '-P 2yn'
_space_group_name_H-M_alt 'P 1 21/n 1'
_symmetry_space_group_name_Hall '-P 2yn'
_symmetry_space_group_name_H-M 'P 1 21/n 1'
_atom_sites_solution_hydrogens geom
_cell_angle_alpha 90
_cell_angle_beta 106.778(5)
_cell_angle_gamma 90
_cell_formula_units_Z 4
_cell_length_a 8.2613(14)
_cell_length_b 23.616(4)
_cell_length_c 12.724(3)
_cell_measurement_reflns_used 1094
_cell_measurement_temperature 103.(2)
_cell_measurement_theta_max 19.3273
_cell_measurement_theta_min 2.6345
_cell_volume 2376.8(8)
_computing_cell_refinement 'SAINT V8.34A (Bruker AXS Inc., 2013)'
_computing_data_collection 'APEX3 (Bruker AXS Inc., 2015)'
_computing_data_reduction 'SAINT V8.34A (Bruker AXS Inc., 2013)'
_computing_molecular_graphics 'XP (Bruker AXS Inc., 2015)'
_computing_publication_material 'APEX3 (Bruker AXS Inc., 2015)'
_computing_structure_refinement 'SHELXL-2014/7 (Sheldrick, 2014)'
_computing_structure_solution 'XT, VERSION 2014/4'
_diffrn_ambient_temperature 103.(2)
_diffrn_detector_area_resol_mean 8.3333
_diffrn_measured_fraction_theta_full 0.994
_diffrn_measured_fraction_theta_max 0.994
_diffrn_measurement_device_type 'CCD area detector'
_diffrn_measurement_method 'phi and omega scans'
_diffrn_radiation_monochromator graphite
_diffrn_radiation_type MoK\a
_diffrn_radiation_wavelength 0.71073
_diffrn_reflns_av_R_equivalents 0.1015
_diffrn_reflns_av_unetI/netI 0.1015
_diffrn_reflns_limit_h_max 9
_diffrn_reflns_limit_h_min -10
_diffrn_reflns_limit_k_max 29
_diffrn_reflns_limit_k_min -29
_diffrn_reflns_limit_l_max 15
_diffrn_reflns_limit_l_min -15
_diffrn_reflns_number 20107
_diffrn_reflns_theta_full 26.08
_diffrn_reflns_theta_max 26.08
_diffrn_reflns_theta_min 2.63
_diffrn_source 'fine-focus sealed tube'
_diffrn_source_type 'Bruker KappaCCD'
_exptl_absorpt_coefficient_mu 0.073
_exptl_absorpt_correction_T_max 0.99
_exptl_absorpt_correction_T_min 0.79
_exptl_absorpt_correction_type multi-scan
_exptl_absorpt_process_details
;
SADABS-2014/5 - Bruker AXS area detector scaling and absorption correction
;
_exptl_crystal_colour colourless
_exptl_crystal_density_diffrn 1.236
_exptl_crystal_density_method 'not measured'
_exptl_crystal_description block
_exptl_crystal_F_000 936
_exptl_crystal_size_max 0.400
_exptl_crystal_size_mid 0.220
_exptl_crystal_size_min 0.100
_refine_diff_density_max 0.242
_refine_diff_density_min -0.262
_refine_ls_extinction_method none
_refine_ls_goodness_of_fit_ref 1.008
_refine_ls_hydrogen_treatment constr
_refine_ls_matrix_type full
_refine_ls_number_parameters 309
_refine_ls_number_reflns 4672
_refine_ls_number_restraints 0
_refine_ls_restrained_S_all 1.008
_refine_ls_R_factor_all 0.1287
_refine_ls_R_factor_gt 0.0630
_refine_ls_shift/su_max 0.000
_refine_ls_shift/su_mean 0.000
_refine_ls_structure_factor_coef Fsqd
_refine_ls_weighting_details 'w=1/[\s^2^(Fo^2^)+(0.0597P)^2^+0.2559P] where P=(Fo^2^+2Fc^2^)/3'
_refine_ls_weighting_scheme calc
_refine_ls_wR_factor_gt 0.1307
_refine_ls_wR_factor_ref 0.1594
_reflns_number_gt 2625
_reflns_number_total 4672
_reflns_threshold_expression 'I > 2\s(I)'
_cod_data_source_file ncomms11871-s9.cif
_cod_data_source_block VII
_cod_depositor_comments
;
The following automatic conversions were performed:

'_exptl_absorpt_correction_type' value 'Multi-Scan' changed to
'multi-scan' according to the built-in table from CIF Core dictionary
named 'cif_core.dic' version 2.4.1 from 2010-06-29.

Automatic conversion script
Id: cif_fix_values 5376 2017-05-30 11:51:03Z andrius 
;
_cod_database_code 1548263

loop_
_space_group_symop_operation_xyz
'x, y, z'
'-x+1/2, y+1/2, -z+1/2'
'-x, -y, -z'
'x-1/2, -y-1/2, z-1/2'

loop_
_atom_site_type_symbol
_atom_site_label
_atom_site_fract_x
_atom_site_fract_y
_atom_site_fract_z
_atom_site_U_iso_or_equiv
_atom_site_adp_type
_atom_site_calc_flag
_atom_site_refinement_flags_adp
_atom_site_refinement_flags_occupancy
_atom_site_refinement_flags_posn
_atom_site_occupancy
_atom_site_disorder_assembly
_atom_site_disorder_group
B B1 0.6476(4) 0.59532(13) 0.5576(3) 0.0249(7) Uani d . . . 1 . .
B B2 0.4101(4) 0.65698(14) 0.3954(3) 0.0264(7) Uani d . . . 1 . .
C C1 0.7897(3) 0.56575(11) 0.6556(2) 0.0263(6) Uani d . . . 1 . .
C C2 0.8606(3) 0.51363(12) 0.6414(2) 0.0306(7) Uani d . . . 1 . .
H H2 0.8258 0.496 0.5714 0.037 Uiso calc U . R 1 . .
C C3 0.9801(3) 0.48681(13) 0.7262(3) 0.0391(8) Uani d . . . 1 . .
H H3 1.0255 0.4513 0.7137 0.047 Uiso calc U . R 1 . .
C C4 1.0330(3) 0.51156(14) 0.8285(3) 0.0436(9) Uani d . . . 1 . .
H H4 1.1146 0.4932 0.8867 0.052 Uiso calc U . R 1 . .
C C5 0.9663(4) 0.56357(13) 0.8459(3) 0.0395(8) Uani d . . . 1 . .
H H5 1.002 0.5811 0.9161 0.047 Uiso calc U . R 1 . .
C C6 0.8472(3) 0.58966(12) 0.7603(2) 0.0313(7) Uani d . . . 1 . .
H H6 0.8028 0.6253 0.7732 0.038 Uiso calc U . R 1 . .
C C7 0.4624(3) 0.60349(11) 0.5747(2) 0.0248(6) Uani d . . . 1 . .
C C8 0.4425(3) 0.54964(12) 0.7406(2) 0.0319(7) Uani d . . . 1 . .
H H8A 0.5459 0.5303 0.7372 0.048 Uiso calc U . R 1 . .
H H8B 0.3583 0.5215 0.7462 0.048 Uiso calc U . R 1 . .
H H8C 0.4683 0.5745 0.805 0.048 Uiso calc U . R 1 . .
C C9 0.2089(3) 0.59995(12) 0.6040(2) 0.0312(7) Uani d . . . 1 . .
H H9 0.1213 0.5912 0.636 0.037 Uiso calc U . R 1 . .
C C10 0.1940(3) 0.63107(12) 0.5128(2) 0.0290(7) Uani d . . . 1 . .
H H10 0.0935 0.6483 0.4686 0.035 Uiso calc U . R 1 . .
C C11 0.5894(3) 0.68717(11) 0.4553(2) 0.0259(6) Uani d . . . 1 . .
C C12 0.6068(4) 0.77798(14) 0.3558(3) 0.0498(9) Uani d . . . 1 . .
H H12A 0.4918 0.768 0.3122 0.075 Uiso calc U . R 1 . .
H H12B 0.6806 0.7798 0.3078 0.075 Uiso calc U . R 1 . .
H H12C 0.6054 0.8149 0.3906 0.075 Uiso calc U . R 1 . .
C C13 0.8300(3) 0.73589(12) 0.5129(2) 0.0347(7) Uani d . . . 1 . .
H H13 0.9125 0.7648 0.5201 0.042 Uiso calc U . R 1 . .
C C14 0.8470(3) 0.68821(12) 0.5715(2) 0.0309(7) Uani d . . . 1 . .
H H14 0.9448 0.6769 0.6277 0.037 Uiso calc U . R 1 . .
C C15 0.6045(3) 0.56563(11) 0.4365(2) 0.0285(7) Uani d . . . 1 . .
H H15A 0.7093 0.5641 0.4137 0.034 Uiso calc U . R 1 . .
H H15B 0.5673 0.5262 0.4422 0.034 Uiso calc U . R 1 . .
C C16 0.4644(3) 0.59701(12) 0.3450(2) 0.0285(7) Uani d . . . 1 . .
H H16 0.3622 0.5721 0.3283 0.034 Uiso calc U . R 1 . .
C C17 0.5119(3) 0.60187(12) 0.2396(2) 0.0301(7) Uani d . . . 1 . .
C C18 0.4127(4) 0.57668(13) 0.1423(2) 0.0381(8) Uani d . . . 1 . .
H H18 0.3109 0.5579 0.1422 0.046 Uiso calc U . R 1 . .
C C19 0.4603(4) 0.57860(15) 0.0461(3) 0.0462(9) Uani d . . . 1 . .
H H19 0.3921 0.5609 -0.0186 0.055 Uiso calc U . R 1 . .
C C20 0.6058(4) 0.60610(14) 0.0449(3) 0.0464(9) Uani d . . . 1 . .
H H20 0.6384 0.6073 -0.0208 0.056 Uiso calc U . R 1 . .
C C21 0.7045(4) 0.63184(14) 0.1379(3) 0.0449(9) Uani d . . . 1 . .
H H21 0.8049 0.651 0.1363 0.054 Uiso calc U . R 1 . .
C C22 0.6580(4) 0.62995(12) 0.2346(3) 0.0360(7) Uani d . . . 1 . .
H H22 0.7271 0.6481 0.2984 0.043 Uiso calc U . R 1 . .
C C23 0.2626(3) 0.69680(12) 0.3229(2) 0.0291(7) Uani d . . . 1 . .
C C24 0.1816(3) 0.68873(13) 0.2124(2) 0.0376(8) Uani d . . . 1 . .
H H24 0.2171 0.6586 0.1749 0.045 Uiso calc U . R 1 . .
C C25 0.0500(4) 0.72335(15) 0.1547(3) 0.0448(9) Uani d . . . 1 . .
H H25 -0.0017 0.7166 0.0788 0.054 Uiso calc U . R 1 . .
C C26 -0.0064(4) 0.76721(14) 0.2056(3) 0.0420(8) Uani d . . . 1 . .
H H26 -0.0978 0.7903 0.1659 0.05 Uiso calc U . R 1 . .
C C27 0.0711(3) 0.77711(13) 0.3147(3) 0.0363(8) Uani d . . . 1 . .
H H27 0.0346 0.8075 0.3512 0.044 Uiso calc U . R 1 . .
C C28 0.2036(3) 0.74247(12) 0.3718(3) 0.0361(7) Uani d . . . 1 . .
H H28 0.2564 0.7501 0.4473 0.043 Uiso calc U . R 1 . .
N N1 0.3515(3) 0.63323(9) 0.49559(18) 0.0255(5) Uani d . . . 1 . .
N N2 0.3759(3) 0.58317(9) 0.64200(18) 0.0263(5) Uani d . . . 1 . .
N N3 0.6700(3) 0.73520(10) 0.4399(2) 0.0332(6) Uani d . . . 1 . .
N N4 0.6981(3) 0.65829(9) 0.53629(18) 0.0255(5) Uani d . . . 1 . .

loop_
_atom_site_aniso_label
_atom_site_aniso_U_11
_atom_site_aniso_U_22
_atom_site_aniso_U_33
_atom_site_aniso_U_12
_atom_site_aniso_U_13
_atom_site_aniso_U_23
B1 0.0254(17) 0.0230(17) 0.0286(18) 0.0015(14) 0.0112(14) 0.0007(14)
B2 0.0230(17) 0.0279(18) 0.0288(19) 0.0007(14) 0.0083(14) 0.0017(14)
C1 0.0202(14) 0.0266(16) 0.0342(17) -0.0019(12) 0.0112(12) 0.0036(13)
C2 0.0240(15) 0.0272(16) 0.0414(19) -0.0034(13) 0.0105(13) 0.0031(14)
C3 0.0289(17) 0.0309(17) 0.056(2) 0.0031(14) 0.0094(15) 0.0075(16)
C4 0.0246(17) 0.043(2) 0.056(2) -0.0010(15) -0.0008(15) 0.0196(17)
C5 0.0358(18) 0.0407(19) 0.0373(19) -0.0040(15) 0.0027(15) 0.0067(15)
C6 0.0271(16) 0.0304(16) 0.0362(18) -0.0013(13) 0.0088(13) 0.0041(14)
C7 0.0298(16) 0.0194(14) 0.0245(16) 0.0002(12) 0.0067(12) -0.0022(12)
C8 0.0390(17) 0.0314(17) 0.0272(17) -0.0004(14) 0.0126(13) 0.0008(13)
C9 0.0224(15) 0.0276(16) 0.0466(19) -0.0029(13) 0.0149(14) -0.0027(14)
C10 0.0157(14) 0.0336(17) 0.0378(18) -0.0014(12) 0.0077(13) -0.0020(14)
C11 0.0256(15) 0.0226(15) 0.0327(17) 0.0024(12) 0.0137(13) 0.0034(13)
C12 0.0393(19) 0.044(2) 0.064(2) 0.0015(16) 0.0112(17) 0.0262(18)
C13 0.0240(16) 0.0308(17) 0.049(2) -0.0014(13) 0.0096(14) 0.0041(15)
C14 0.0213(15) 0.0341(17) 0.0381(18) 0.0014(13) 0.0098(13) -0.0007(14)
C15 0.0282(15) 0.0248(15) 0.0349(17) 0.0025(12) 0.0131(13) 0.0014(13)
C16 0.0271(15) 0.0275(16) 0.0312(17) -0.0044(13) 0.0088(13) 0.0010(13)
C17 0.0297(16) 0.0264(16) 0.0341(17) 0.0010(13) 0.0093(13) 0.0020(13)
C18 0.0390(18) 0.0388(18) 0.0342(18) -0.0010(15) 0.0068(15) -0.0015(15)
C19 0.052(2) 0.058(2) 0.0287(19) 0.0026(18) 0.0127(16) -0.0009(16)
C20 0.054(2) 0.057(2) 0.0318(19) 0.0080(18) 0.0165(16) 0.0068(17)
C21 0.042(2) 0.048(2) 0.052(2) 0.0016(16) 0.0247(17) 0.0081(17)
C22 0.0373(18) 0.0334(17) 0.040(2) 0.0002(14) 0.0154(15) 0.0022(14)
C23 0.0224(15) 0.0303(17) 0.0355(18) -0.0024(13) 0.0100(13) 0.0056(14)
C24 0.0295(17) 0.0430(19) 0.039(2) 0.0033(14) 0.0074(14) 0.0041(15)
C25 0.0327(18) 0.057(2) 0.039(2) 0.0010(17) 0.0012(15) 0.0118(17)
C26 0.0259(17) 0.042(2) 0.057(2) 0.0021(15) 0.0097(16) 0.0189(17)
C27 0.0270(16) 0.0295(17) 0.051(2) -0.0007(13) 0.0083(15) 0.0078(15)
C28 0.0299(17) 0.0342(18) 0.0407(19) -0.0008(14) 0.0049(14) 0.0023(15)
N1 0.0227(12) 0.0229(12) 0.0307(14) 0.0012(10) 0.0075(10) 0.0007(10)
N2 0.0288(13) 0.0235(13) 0.0278(13) 0.0006(10) 0.0101(11) 0.0026(10)
N3 0.0272(13) 0.0293(14) 0.0426(16) 0.0034(11) 0.0095(11) 0.0116(12)
N4 0.0185(12) 0.0286(13) 0.0303(14) 0.0014(10) 0.0082(10) 0.0016(10)

loop_
_atom_type_symbol
_atom_type_description
_atom_type_scat_dispersion_real
_atom_type_scat_dispersion_imag
_atom_type_scat_source
C C 0.0033 0.0016 'International Tables Vol C Tables 4.2.6.8 and 6.1.1.4'
H H 0.0000 0.0000 'International Tables Vol C Tables 4.2.6.8 and 6.1.1.4'
B B 0.0013 0.0007 'International Tables Vol C Tables 4.2.6.8 and 6.1.1.4'
N N 0.0061 0.0033 'International Tables Vol C Tables 4.2.6.8 and 6.1.1.4'

loop_
_geom_angle_atom_site_label_1
_geom_angle_atom_site_label_2
_geom_angle_atom_site_label_3
_geom_angle_site_symmetry_1
_geom_angle_site_symmetry_3
_geom_angle
N4 B1 C1 . . 111.8(2)
N4 B1 C7 . . 102.5(2)
C1 B1 C7 . . 117.1(2)
N4 B1 C15 . . 103.7(2)
C1 B1 C15 . . 117.2(2)
C7 B1 C15 . . 102.7(2)
N1 B2 C23 . . 108.1(2)
N1 B2 C11 . . 103.1(2)
C23 B2 C11 . . 116.8(2)
N1 B2 C16 . . 100.8(2)
C23 B2 C16 . . 121.3(2)
C11 B2 C16 . . 104.1(2)
C2 C1 C6 . . 116.1(3)
C2 C1 B1 . . 121.5(3)
C6 C1 B1 . . 122.4(2)
C3 C2 C1 . . 122.2(3)
C4 C3 C2 . . 120.1(3)
C3 C4 C5 . . 119.6(3)
C6 C5 C4 . . 119.5(3)
C5 C6 C1 . . 122.6(3)
N1 C7 N2 . . 106.8(2)
N1 C7 B1 . . 115.3(2)
N2 C7 B1 . . 137.4(2)
C10 C9 N2 . . 107.0(2)
C9 C10 N1 . . 107.5(2)
N4 C11 N3 . . 106.7(2)
N4 C11 B2 . . 117.1(2)
N3 C11 B2 . . 136.0(2)
C14 C13 N3 . . 107.0(3)
C13 C14 N4 . . 108.1(2)
C16 C15 B1 . . 114.2(2)
C17 C16 C15 . . 111.7(2)
C17 C16 B2 . . 116.5(2)
C15 C16 B2 . . 109.8(2)
C22 C17 C18 . . 117.0(3)
C22 C17 C16 . . 121.9(3)
C18 C17 C16 . . 121.1(3)
C19 C18 C17 . . 121.4(3)
C20 C19 C18 . . 119.8(3)
C21 C20 C19 . . 120.4(3)
C20 C21 C22 . . 120.1(3)
C21 C22 C17 . . 121.3(3)
C24 C23 C28 . . 115.4(3)
C24 C23 B2 . . 124.6(3)
C28 C23 B2 . . 120.0(3)
C23 C24 C25 . . 122.1(3)
C26 C25 C24 . . 121.0(3)
C27 C26 C25 . . 118.9(3)
C26 C27 C28 . . 119.7(3)
C27 C28 C23 . . 122.8(3)
C7 N1 C10 . . 109.3(2)
C7 N1 B2 . . 118.9(2)
C10 N1 B2 . . 131.2(2)
C7 N2 C9 . . 109.5(2)
C7 N2 C8 . . 127.1(2)
C9 N2 C8 . . 123.4(2)
C11 N3 C13 . . 109.1(2)
C11 N3 C12 . . 126.8(2)
C13 N3 C12 . . 123.9(2)
C11 N4 C14 . . 109.0(2)
C11 N4 B1 . . 117.2(2)
C14 N4 B1 . . 132.8(2)

loop_
_geom_bond_atom_site_label_1
_geom_bond_atom_site_label_2
_geom_bond_site_symmetry_2
_geom_bond_distance
B1 N4 . 1.589(4)
B1 C1 . 1.605(4)
B1 C7 . 1.618(4)
B1 C15 . 1.636(4)
B2 N1 . 1.590(4)
B2 C23 . 1.604(4)
B2 C11 . 1.622(4)
B2 C16 . 1.669(4)
C1 C2 . 1.397(4)
C1 C6 . 1.398(4)
C2 C3 . 1.387(4)
C3 C4 . 1.377(4)
C4 C5 . 1.390(4)
C5 C6 . 1.384(4)
C7 N1 . 1.347(3)
C7 N2 . 1.352(3)
C8 N2 . 1.451(3)
C9 C10 . 1.348(4)
C9 N2 . 1.381(3)
C10 N1 . 1.382(3)
C11 N4 . 1.342(3)
C11 N3 . 1.358(3)
C12 N3 . 1.455(3)
C13 C14 . 1.335(4)
C13 N3 . 1.379(4)
C14 N4 . 1.376(3)
C15 C16 . 1.570(4)
C16 C17 . 1.507(4)
C17 C22 . 1.395(4)
C17 C18 . 1.405(4)
C18 C19 . 1.389(4)
C19 C20 . 1.370(4)
C20 C21 . 1.370(4)
C21 C22 . 1.391(4)
C23 C24 . 1.385(4)
C23 C28 . 1.401(4)
C24 C25 . 1.388(4)
C25 C26 . 1.373(4)
C26 C27 . 1.371(4)
C27 C28 . 1.391(4)
